data_1566110
loop_
_publ_author_name
'Lavrenyuk, Helen'
'Mykhalichko, Borys'
'Dziuk, B\/la\.zej'
'Olijnyk, Volodymyr'
'Mykhalichko, Oleg'

_publ_section_title
;
 A new copper(II) chelate complex with polyamines as fire retardant and
 epoxy hardener: Synthesis, crystal and electronic structure, and thermal
 behavior of
 (ethylenediamine-N,N&#x2032;)-(diethylenetriamine-N,N&#x2032;,N&#x2033;)-copper(II)
 hexafluoridosilicate
;
_journal_issue 1
_journal_name_full 'Arabian Journal of Chemistry'
_journal_page_first 3060
_journal_page_last 3069
_journal_paper_doi 10.1016/j.arabjc.2018.08.014
_journal_volume 13
_journal_year 2020
_chemical_formula_sum 'C6 H21 Cu F6 N5 Si'
_chemical_formula_weight 368.91
_space_group_IT_number 14
_space_group_name_Hall '-P 2yn'
_space_group_name_H-M_alt 'P 1 21/n 1'
_symmetry_cell_setting monoclinic
_symmetry_space_group_name_H-M 'P 1 21/n 1'
_atom_sites_solution_hydrogens geom
_atom_sites_solution_primary direct
_atom_sites_solution_secondary difmap
_cell_angle_alpha 90.00
_cell_angle_beta 91.460(4)
_cell_angle_gamma 90.00
_cell_formula_units_Z 4
_cell_length_a 8.9945(4)
_cell_length_b 9.6067(3)
_cell_length_c 15.7357(8)
_cell_measurement_reflns_used 3490
_cell_measurement_temperature 100(2)
_cell_measurement_theta_max 29.53
_cell_measurement_theta_min 3.10
_cell_volume 1359.24(10)
_computing_structure_refinement 'SHELXL-97 (Sheldrick, 1997)'
_diffrn_ambient_temperature 100(2)
_diffrn_detector_area_resol_mean '1024 x 1024 with blocks 2 x 2'
_diffrn_measured_fraction_theta_full 0.916
_diffrn_measured_fraction_theta_max 0.916
_diffrn_measurement_device_type Xcalibur
_diffrn_measurement_method \w--scan
_diffrn_radiation_monochromator graphite
_diffrn_radiation_source 'fine-focus sealed tube'
_diffrn_radiation_type MoK\a
_diffrn_radiation_wavelength 0.71073
_diffrn_reflns_av_R_equivalents 0.0000
_diffrn_reflns_av_sigmaI/netI 0.1888
_diffrn_reflns_limit_h_max 12
_diffrn_reflns_limit_h_min 0
_diffrn_reflns_limit_k_max 13
_diffrn_reflns_limit_k_min 0
_diffrn_reflns_limit_l_max 21
_diffrn_reflns_limit_l_min -21
_diffrn_reflns_number 3490
_diffrn_reflns_theta_full 29.53
_diffrn_reflns_theta_max 29.53
_diffrn_reflns_theta_min 3.10
_diffrn_standards_decay_% 0
_diffrn_standards_interval_count 0
_diffrn_standards_interval_time 0
_diffrn_standards_number 0
_exptl_absorpt_coefficient_mu 1.760
_exptl_absorpt_correction_T_max 0.8437
_exptl_absorpt_correction_T_min 0.6204
_exptl_absorpt_correction_type analytical
_exptl_absorpt_process_details
;
CrysAlis RED, Oxford Diffraction Ltd.,
Version 1.171.31.8 (release 12-01-2007 CrysAlis171 .NET)
(compiled Jan 12 2007,17:49:11)
Analytical numeric absorption correction using a multifaceted crystal
model based on expressions derived by R.C. Clark & J.S. Reid.
(Clark, R. C. & Reid, J. S. (1995). Acta Cryst. A51, 887-897)
;
_exptl_crystal_colour dark-blue
_exptl_crystal_density_diffrn 1.803
_exptl_crystal_density_method 'not measured'
_exptl_crystal_description plate-like
_exptl_crystal_F_000 756
_exptl_crystal_size_max 0.30
_exptl_crystal_size_mid 0.30
_exptl_crystal_size_min 0.10
_refine_diff_density_max 0.667
_refine_diff_density_min -0.613
_refine_diff_density_rms 0.121
_refine_ls_extinction_method none
_refine_ls_goodness_of_fit_ref 0.949
_refine_ls_hydrogen_treatment mixed
_refine_ls_matrix_type full
_refine_ls_number_parameters 172
_refine_ls_number_reflns 3490
_refine_ls_number_restraints 0
_refine_ls_restrained_S_all 0.949
_refine_ls_R_factor_all 0.1651
_refine_ls_R_factor_gt 0.0706
_refine_ls_shift/su_max 0.000
_refine_ls_shift/su_mean 0.000
_refine_ls_structure_factor_coef Fsqd
_refine_ls_weighting_details 'calc w=1/[\s^2^(Fo^2^)+(0.0188P)^2^+0.0000P] where P=(Fo^2^+2Fc^2^)/3'
_refine_ls_weighting_scheme calc
_refine_ls_wR_factor_gt 0.0744
_refine_ls_wR_factor_ref 0.0893
_reflns_number_gt 1897
_reflns_number_total 3490
_reflns_threshold_expression >2sigma(I)
_cod_data_source_file AJC-2020-13-3060.cif
_cod_data_source_block 76
_cod_database_code 1566110

loop_
_symmetry_equiv_pos_as_xyz
'x, y, z'
'-x+1/2, y+1/2, -z+1/2'
'-x, -y, -z'
'x-1/2, -y-1/2, z-1/2'

loop_
_atom_site_label
_atom_site_type_symbol
_atom_site_fract_x
_atom_site_fract_y
_atom_site_fract_z
_atom_site_U_iso_or_equiv
_atom_site_adp_type
_atom_site_occupancy
_atom_site_symmetry_multiplicity
_atom_site_calc_flag
_atom_site_refinement_flags
_atom_site_disorder_assembly
_atom_site_disorder_group
Cu Cu 0.97256(6) 0.77929(6) 0.78457(4) 0.01357(16) Uani 1 1 d . . .
Si Si 0.50548(14) 0.75108(12) 0.70334(9) 0.0142(3) Uani 1 1 d . . .
F3 F 0.3992(3) 0.6412(2) 0.75957(17) 0.0195(7) Uani 1 1 d . . .
F4 F 0.3521(3) 0.8390(2) 0.67197(17) 0.0208(7) Uani 1 1 d . . .
F5 F 0.4912(3) 0.6454(3) 0.61847(16) 0.0190(7) Uani 1 1 d . . .
F1 F 0.5199(3) 0.8570(2) 0.79028(17) 0.0203(7) Uani 1 1 d . . .
F2 F 0.6602(3) 0.6665(2) 0.73684(16) 0.0169(7) Uani 1 1 d . . .
F6 F 0.6109(3) 0.8644(3) 0.64816(18) 0.0229(7) Uani 1 1 d . . .
N1 N 0.9901(4) 0.6499(4) 0.8874(2) 0.0182(10) Uani 1 1 d . . .
H1 H 0.972(5) 0.559(5) 0.869(3) 0.022 Uiso 1 1 calc R . .
N2 N 1.1760(4) 0.8737(4) 0.8434(2) 0.0151(10) Uani 1 1 d . . .
H21 H 1.256(5) 0.861(5) 0.809(3) 0.018 Uiso 1 1 calc R . .
H22 H 1.162(5) 0.968(5) 0.851(3) 0.018 Uiso 1 1 calc R . .
N3 N 0.8242(4) 0.8847(4) 0.8528(2) 0.0147(10) Uani 1 1 d . . .
H32 H 0.841(5) 0.979(5) 0.848(3) 0.018 Uiso 1 1 calc R . .
H31 H 0.729(5) 0.866(5) 0.833(3) 0.018 Uiso 1 1 calc R . .
N4 N 0.9288(4) 0.8938(4) 0.6797(2) 0.0171(10) Uani 1 1 d . . .
H41 H 0.828(5) 0.895(5) 0.669(3) 0.020 Uiso 1 1 calc R . .
H42 H 0.960(5) 0.984(5) 0.689(3) 0.020 Uiso 1 1 calc R . .
N5 N 1.0669(4) 0.6459(4) 0.7028(2) 0.0169(10) Uani 1 1 d . . .
H51 H 1.168(5) 0.657(5) 0.704(3) 0.020 Uiso 1 1 calc R . .
H52 H 1.046(5) 0.555(5) 0.717(3) 0.020 Uiso 1 1 calc R . .
C1 C 0.8396(6) 0.8428(5) 0.9421(3) 0.0211(13) Uani 1 1 d . . .
H1A H 0.747(5) 0.864(5) 0.972(3) 0.025 Uiso 1 1 calc R . .
H1B H 0.922(5) 0.895(5) 0.970(3) 0.025 Uiso 1 1 calc R . .
C2 C 0.8706(5) 0.6883(5) 0.9469(3) 0.0189(12) Uani 1 1 d . . .
H2A H 0.902(5) 0.663(5) 1.006(3) 0.023 Uiso 1 1 calc R . .
H2B H 0.779(5) 0.636(5) 0.932(3) 0.023 Uiso 1 1 calc R . .
C3 C 1.2045(5) 0.8057(5) 0.9255(3) 0.0205(12) Uani 1 1 d . . .
H3A H 1.156(5) 0.859(5) 0.971(3) 0.025 Uiso 1 1 calc R . .
H3B H 1.313(5) 0.804(5) 0.938(3) 0.025 Uiso 1 1 calc R . .
C4 C 1.1439(5) 0.6568(5) 0.9226(3) 0.0209(13) Uani 1 1 d . . .
H4A H 1.209(5) 0.599(5) 0.887(3) 0.025 Uiso 1 1 calc R . .
H4B H 1.146(5) 0.618(5) 0.981(3) 0.025 Uiso 1 1 calc R . .
C5 C 1.0043(5) 0.6781(5) 0.6170(3) 0.0181(13) Uani 1 1 d . . .
H5A H 0.902(5) 0.641(5) 0.611(3) 0.022 Uiso 1 1 calc R . .
H5B H 1.065(5) 0.634(5) 0.573(3) 0.022 Uiso 1 1 calc R . .
C6 C 1.0040(5) 0.8359(5) 0.6063(3) 0.0178(12) Uani 1 1 d . . .
H6A H 1.107(5) 0.871(5) 0.604(3) 0.021 Uiso 1 1 calc R . .
H6B H 0.950(5) 0.862(5) 0.553(3) 0.021 Uiso 1 1 calc R . .

loop_
_atom_site_aniso_label
_atom_site_aniso_U_11
_atom_site_aniso_U_22
_atom_site_aniso_U_33
_atom_site_aniso_U_23
_atom_site_aniso_U_13
_atom_site_aniso_U_12
Cu 0.0156(3) 0.0082(3) 0.0168(3) -0.0014(3) 0.0001(2) -0.0006(3)
Si 0.0142(8) 0.0079(8) 0.0204(8) -0.0002(6) -0.0015(6) 0.0003(6)
F3 0.0195(16) 0.0141(15) 0.0251(18) 0.0026(13) 0.0025(14) -0.0021(12)
F4 0.0128(15) 0.0183(15) 0.0313(19) 0.0024(14) -0.0025(14) 0.0043(12)
F5 0.0263(16) 0.0128(15) 0.0177(17) -0.0003(13) -0.0023(14) 0.0001(13)
F1 0.0172(16) 0.0126(14) 0.0310(19) -0.0093(14) -0.0046(14) 0.0033(12)
F2 0.0128(14) 0.0119(15) 0.0256(17) 0.0002(13) -0.0053(13) 0.0031(11)
F6 0.0187(16) 0.0104(15) 0.040(2) 0.0073(14) 0.0022(15) 0.0003(12)
N1 0.029(3) 0.008(2) 0.017(3) -0.0032(19) 0.000(2) -0.0060(19)
N2 0.016(2) 0.008(2) 0.021(3) 0.0001(19) 0.004(2) 0.0023(17)
N3 0.015(2) 0.011(2) 0.019(3) -0.0026(19) 0.002(2) -0.0066(17)
N4 0.014(2) 0.019(2) 0.018(3) -0.003(2) -0.004(2) -0.0039(18)
N5 0.020(3) 0.012(2) 0.019(3) -0.0007(19) 0.003(2) 0.0001(18)
C1 0.024(3) 0.021(3) 0.019(3) -0.006(2) 0.012(3) -0.004(2)
C2 0.030(3) 0.016(3) 0.011(3) 0.002(2) 0.008(2) -0.002(2)
C3 0.023(3) 0.017(3) 0.021(3) 0.003(2) -0.008(2) -0.003(2)
C4 0.030(3) 0.016(3) 0.017(3) 0.008(2) -0.002(3) 0.005(2)
C5 0.021(3) 0.018(3) 0.016(3) -0.008(2) 0.001(3) -0.007(2)
C6 0.013(3) 0.024(3) 0.016(3) 0.000(2) -0.002(2) 0.002(2)

loop_
_atom_type_symbol
_atom_type_description
_atom_type_scat_dispersion_real
_atom_type_scat_dispersion_imag
_atom_type_scat_source
C C 0.0033 0.0016 'International Tables Vol C Tables 4.2.6.8 and 6.1.1.4'
H H 0.0000 0.0000 'International Tables Vol C Tables 4.2.6.8 and 6.1.1.4'
Cu Cu 0.3201 1.2651 'International Tables Vol C Tables 4.2.6.8 and 6.1.1.4'
F F 0.0171 0.0103 'International Tables Vol C Tables 4.2.6.8 and 6.1.1.4'
N N 0.0061 0.0033 'International Tables Vol C Tables 4.2.6.8 and 6.1.1.4'
Si Si 0.0817 0.0704 'International Tables Vol C Tables 4.2.6.8 and 6.1.1.4'

loop_
_geom_angle_atom_site_label_1
_geom_angle_atom_site_label_2
_geom_angle_atom_site_label_3
_geom_angle
_geom_angle_site_symmetry_1
_geom_angle_site_symmetry_3
N3 Cu N4 92.53(16) . .
N3 Cu N5 163.13(15) . .
N4 Cu N5 84.30(16) . .
N3 Cu N1 85.54(16) . .
N4 Cu N1 172.22(16) . .
N5 Cu N1 95.37(15) . .
N3 Cu N2 97.07(14) . .
N4 Cu N2 105.06(14) . .
N5 Cu N2 99.76(14) . .
N1 Cu N2 82.68(14) . .
F5 Si F4 91.42(14) . .
F5 Si F2 90.18(13) . .
F4 Si F2 178.37(15) . .
F5 Si F3 90.35(14) . .
F4 Si F3 89.82(14) . .
F2 Si F3 90.50(13) . .
F5 Si F6 90.75(15) . .
F4 Si F6 89.57(13) . .
F2 Si F6 90.08(14) . .
F3 Si F6 178.75(16) . .
F5 Si F1 179.42(15) . .
F4 Si F1 88.91(13) . .
F2 Si F1 89.50(13) . .
F3 Si F1 89.17(15) . .
F6 Si F1 89.73(14) . .
C4 N1 C2 115.9(4) . .
C4 N1 Cu 108.8(3) . .
C2 N1 Cu 107.8(3) . .
C3 N2 Cu 108.0(3) . .
C1 N3 Cu 109.0(3) . .
C6 N4 Cu 110.8(3) . .
C5 N5 Cu 107.0(3) . .
N3 C1 C2 109.3(4) . .
N1 C2 C1 110.3(4) . .
N2 C3 C4 109.7(4) . .
N1 C4 C3 112.4(4) . .
N5 C5 C6 107.9(4) . .
N4 C6 C5 106.8(4) . .

loop_
_geom_bond_atom_site_label_1
_geom_bond_atom_site_label_2
_geom_bond_distance
_geom_bond_site_symmetry_2
Cu N3 2.008(4) .
Cu N4 2.014(4) .
Cu N5 2.018(4) .
Cu N1 2.043(4) .
Cu N2 2.223(3) .
Si F5 1.679(3) .
Si F4 1.681(3) .
Si F2 1.684(3) .
Si F3 1.690(3) .
Si F6 1.697(3) .
Si F1 1.708(3) .
N1 C4 1.479(5) .
N1 C2 1.489(6) .
N2 C3 1.465(5) .
N3 C1 1.465(6) .
N4 C6 1.463(6) .
N5 C5 1.482(5) .
C1 C2 1.512(6) .
C3 C4 1.531(6) .
C5 C6 1.526(6) .
